data_4325557
loop_
_publ_author_name
'Kelly J. Kilpin'
'Emma L. Gavey'
'C. John McAdam'
'Christopher B. Anderson'
'Samuel J. Lind'
'Courtney C. Keep'
'Keith C. Gordon'
'James D. Crowley'

_publ_section_title
;
 Palladium(II) Complexes of Readily Functionalized Bidentate
 2-Pyridyl-1,2,3-triazole "Click" Ligands: A Synthetic, Structural,
 Spectroscopic, and Computational Study
;
_journal_name_full 'Inorganic Chemistry'
_journal_page_first 6334
_journal_page_last 6346
_journal_paper_doi 10.1021/ic200789b
_journal_volume 50
_journal_year 2011
_chemical_formula_moiety 'C22 H16 N4'
_chemical_formula_sum 'C22 H16 N4'
_chemical_formula_weight 336.39
_chemical_name_systematic
;
 ?
;
_space_group_IT_number 14
_symmetry_cell_setting monoclinic
_symmetry_space_group_name_Hall '-P 2yn'
_symmetry_space_group_name_H-M 'P 1 21/n 1'
_atom_sites_solution_hydrogens geom
_atom_sites_solution_primary direct
_atom_sites_solution_secondary difmap
_audit_creation_method SHELXL-97
_cell_angle_alpha 90.00
_cell_angle_beta 112.618(4)
_cell_angle_gamma 90.00
_cell_formula_units_Z 4
_cell_length_a 9.3827(8)
_cell_length_b 17.5950(16)
_cell_length_c 10.9841(10)
_cell_measurement_reflns_used 5675
_cell_measurement_temperature 91(2)
_cell_measurement_theta_max 26.3215
_cell_measurement_theta_min 2.315
_cell_volume 1673.9(3)
_computing_structure_refinement 'SHELXL-97 (Sheldrick, 1997)'
_diffrn_ambient_temperature 91(2)
_diffrn_measured_fraction_theta_full 0.997
_diffrn_measured_fraction_theta_max 0.997
_diffrn_radiation_monochromator graphite
_diffrn_radiation_source 'fine-focus sealed tube'
_diffrn_radiation_type MoK\a
_diffrn_radiation_wavelength 0.71073
_diffrn_reflns_av_R_equivalents 0.0470
_diffrn_reflns_av_sigmaI/netI 0.0296
_diffrn_reflns_limit_h_max 10
_diffrn_reflns_limit_h_min -11
_diffrn_reflns_limit_k_max 22
_diffrn_reflns_limit_k_min -21
_diffrn_reflns_limit_l_max 13
_diffrn_reflns_limit_l_min -13
_diffrn_reflns_number 30468
_diffrn_reflns_theta_full 26.45
_diffrn_reflns_theta_max 26.45
_diffrn_reflns_theta_min 2.32
_exptl_absorpt_coefficient_mu 0.082
_exptl_absorpt_correction_T_max 0.9903
_exptl_absorpt_correction_T_min 0.9712
_exptl_absorpt_correction_type multi-scan
_exptl_absorpt_process_details SADABS
_exptl_crystal_colour orange
_exptl_crystal_density_diffrn 1.335
_exptl_crystal_description block
_exptl_crystal_F_000 704
_exptl_crystal_size_max 0.36
_exptl_crystal_size_mid 0.25
_exptl_crystal_size_min 0.12
_refine_diff_density_max 0.196
_refine_diff_density_min -0.214
_refine_diff_density_rms 0.040
_refine_ls_extinction_method none
_refine_ls_goodness_of_fit_ref 1.059
_refine_ls_hydrogen_treatment constr
_refine_ls_matrix_type full
_refine_ls_number_parameters 235
_refine_ls_number_reflns 3438
_refine_ls_number_restraints 0
_refine_ls_restrained_S_all 1.059
_refine_ls_R_factor_all 0.0524
_refine_ls_R_factor_gt 0.0369
_refine_ls_shift/su_max 0.000
_refine_ls_shift/su_mean 0.000
_refine_ls_structure_factor_coef Fsqd
_refine_ls_weighting_details 'calc w=1/[\s^2^(Fo^2^)+(0.0421P)^2^+0.4298P] where P=(Fo^2^+2Fc^2^)/3'
_refine_ls_weighting_scheme calc
_refine_ls_wR_factor_gt 0.0885
_refine_ls_wR_factor_ref 0.0961
_reflns_number_gt 2671
_reflns_number_total 3438
_reflns_threshold_expression >2sigma(I)
_cod_data_source_file ic200789b_si_001_14.cif
_cod_data_source_block 820920
_cod_database_code 4325557

loop_
_symmetry_equiv_pos_as_xyz
'x, y, z'
'-x+1/2, y+1/2, -z+1/2'
'-x, -y, -z'
'x-1/2, -y-1/2, z-1/2'

loop_
_atom_site_label
_atom_site_type_symbol
_atom_site_fract_x
_atom_site_fract_y
_atom_site_fract_z
_atom_site_U_iso_or_equiv
_atom_site_adp_type
_atom_site_occupancy
_atom_site_symmetry_multiplicity
_atom_site_calc_flag
_atom_site_refinement_flags
C1 C -0.48439(17) 0.31095(8) 0.86276(15) 0.0303(3) Uani 1 1 d .
H1 H -0.5870 0.3270 0.8125 0.036 Uiso 1 1 calc R
C2 C -0.43494(17) 0.31113(8) 0.99861(15) 0.0319(3) Uani 1 1 d .
H2 H -0.5019 0.3268 1.0404 0.038 Uiso 1 1 calc R
C3 C -0.28576(17) 0.28804(8) 1.07217(14) 0.0287(3) Uani 1 1 d .
H3 H -0.2482 0.2874 1.1658 0.034 Uiso 1 1 calc R
C4 C -0.19155(16) 0.26581(7) 1.00719(13) 0.0246(3) Uani 1 1 d .
H4 H -0.0885 0.2497 1.0554 0.030 Uiso 1 1 calc R
C5 C -0.25115(15) 0.26768(7) 0.87067(13) 0.0213(3) Uani 1 1 d .
C6 C -0.15909(16) 0.24939(8) 0.78794(13) 0.0253(3) Uani 1 1 d .
H6A H -0.2270 0.2226 0.7072 0.030 Uiso 1 1 calc R
H6B H -0.1263 0.2976 0.7602 0.030 Uiso 1 1 calc R
C7 C -0.01094(15) 0.12650(7) 0.85771(12) 0.0203(3) Uani 1 1 d .
H7 H -0.0909 0.0907 0.8168 0.024 Uiso 1 1 calc R
C8 C 0.14054(15) 0.11164(7) 0.93224(12) 0.0185(3) Uani 1 1 d .
C9 C 0.22439(14) 0.03838(7) 0.96889(12) 0.0176(3) Uani 1 1 d .
C10 C 0.27510(14) 0.01283(7) 1.10008(12) 0.0177(3) Uani 1 1 d .
C11 C 0.23596(15) 0.05101(7) 1.19761(13) 0.0204(3) Uani 1 1 d .
H11 H 0.1741 0.0956 1.1742 0.025 Uiso 1 1 calc R
C12 C 0.28572(16) 0.02471(8) 1.32349(13) 0.0239(3) Uani 1 1 d .
H12 H 0.2588 0.0512 1.3869 0.029 Uiso 1 1 calc R
C13 C 0.37785(16) -0.04217(8) 1.36130(13) 0.0247(3) Uani 1 1 d .
H13 H 0.4116 -0.0602 1.4495 0.030 Uiso 1 1 calc R
C14 C 0.41741(15) -0.08020(7) 1.27148(13) 0.0227(3) Uani 1 1 d .
H14 H 0.4793 -0.1246 1.2979 0.027 Uiso 1 1 calc R
C15 C 0.36789(14) -0.05487(7) 1.13808(12) 0.0188(3) Uani 1 1 d .
C16 C 0.40602(15) -0.09382(7) 1.04437(13) 0.0207(3) Uani 1 1 d .
H16 H 0.4706 -0.1373 1.0706 0.025 Uiso 1 1 calc R
C17 C 0.35193(14) -0.07061(7) 0.91340(12) 0.0188(3) Uani 1 1 d .
C18 C 0.38819(15) -0.11165(7) 0.81687(13) 0.0224(3) Uani 1 1 d .
H18 H 0.4529 -0.1551 0.8429 0.027 Uiso 1 1 calc R
C19 C 0.33184(16) -0.08960(8) 0.68882(14) 0.0255(3) Uani 1 1 d .
H19 H 0.3560 -0.1180 0.6258 0.031 Uiso 1 1 calc R
C20 C 0.23668(17) -0.02404(8) 0.64860(14) 0.0260(3) Uani 1 1 d .
H20 H 0.1967 -0.0093 0.5585 0.031 Uiso 1 1 calc R
C21 C 0.20224(16) 0.01781(7) 0.73792(13) 0.0225(3) Uani 1 1 d .
H21 H 0.1401 0.0620 0.7094 0.027 Uiso 1 1 calc R
C22 C 0.25775(14) -0.00352(7) 0.87354(12) 0.0188(3) Uani 1 1 d .
N1 n -0.02272(12) 0.20274(6) 0.85455(10) 0.0211(3) Uani 1 1 d .
N2 n 0.11456(13) 0.23510(6) 0.92436(12) 0.0283(3) Uani 1 1 d .
N3 n 0.21475(13) 0.17959(6) 0.97196(12) 0.0266(3) Uani 1 1 d .
N4 n -0.39642(13) 0.28952(6) 0.79807(11) 0.0265(3) Uani 1 1 d .

loop_
_atom_site_aniso_label
_atom_site_aniso_U_11
_atom_site_aniso_U_22
_atom_site_aniso_U_33
_atom_site_aniso_U_23
_atom_site_aniso_U_13
_atom_site_aniso_U_12
C1 0.0197(7) 0.0274(7) 0.0392(8) -0.0053(6) 0.0063(6) 0.0043(6)
C2 0.0293(8) 0.0268(8) 0.0423(9) -0.0081(6) 0.0166(7) -0.0007(6)
C3 0.0309(8) 0.0240(7) 0.0294(8) -0.0037(6) 0.0095(7) -0.0024(6)
C4 0.0194(7) 0.0210(7) 0.0289(7) 0.0003(5) 0.0044(6) -0.0008(6)
C5 0.0188(7) 0.0135(6) 0.0282(7) 0.0012(5) 0.0054(6) -0.0009(5)
C6 0.0214(7) 0.0243(7) 0.0278(7) 0.0081(6) 0.0066(6) 0.0065(6)
C7 0.0189(7) 0.0177(6) 0.0236(7) 0.0000(5) 0.0073(5) -0.0014(5)
C8 0.0203(7) 0.0178(6) 0.0190(6) 0.0012(5) 0.0092(5) -0.0004(5)
C9 0.0139(6) 0.0166(6) 0.0221(6) 0.0004(5) 0.0066(5) -0.0017(5)
C10 0.0146(6) 0.0165(6) 0.0208(6) -0.0001(5) 0.0056(5) -0.0031(5)
C11 0.0200(7) 0.0167(6) 0.0241(7) -0.0016(5) 0.0079(6) -0.0027(5)
C12 0.0263(8) 0.0242(7) 0.0221(7) -0.0037(5) 0.0103(6) -0.0064(6)
C13 0.0247(7) 0.0268(7) 0.0191(7) 0.0033(5) 0.0043(6) -0.0059(6)
C14 0.0177(7) 0.0198(7) 0.0255(7) 0.0039(5) 0.0026(6) -0.0017(5)
C15 0.0147(6) 0.0177(6) 0.0220(7) 0.0010(5) 0.0050(5) -0.0027(5)
C16 0.0154(7) 0.0166(6) 0.0291(7) 0.0016(5) 0.0073(6) 0.0007(5)
C17 0.0145(6) 0.0175(6) 0.0253(7) -0.0016(5) 0.0086(5) -0.0044(5)
C18 0.0197(7) 0.0180(6) 0.0330(8) -0.0021(5) 0.0140(6) -0.0022(5)
C19 0.0273(8) 0.0250(7) 0.0308(8) -0.0063(6) 0.0184(6) -0.0051(6)
C20 0.0289(8) 0.0286(7) 0.0229(7) 0.0008(6) 0.0124(6) -0.0052(6)
C21 0.0216(7) 0.0214(7) 0.0251(7) 0.0023(5) 0.0095(6) -0.0008(5)
C22 0.0149(6) 0.0193(6) 0.0229(7) 0.0000(5) 0.0079(5) -0.0036(5)
N1 0.0181(6) 0.0195(6) 0.0251(6) 0.0039(4) 0.0075(5) 0.0020(4)
N2 0.0206(6) 0.0188(6) 0.0400(7) 0.0034(5) 0.0055(5) -0.0007(5)
N3 0.0202(6) 0.0182(6) 0.0368(7) 0.0018(5) 0.0059(5) 0.0008(5)
N4 0.0203(6) 0.0231(6) 0.0310(6) -0.0007(5) 0.0043(5) 0.0033(5)

loop_
_atom_type_symbol
_atom_type_description
_atom_type_scat_dispersion_real
_atom_type_scat_dispersion_imag
_atom_type_scat_source
C C 0.0033 0.0016 'International Tables Vol C Tables 4.2.6.8 and 6.1.1.4'
H H 0.0000 0.0000 'International Tables Vol C Tables 4.2.6.8 and 6.1.1.4'
N N 0.0061 0.0033 'International Tables Vol C Tables 4.2.6.8 and 6.1.1.4'

loop_
_geom_angle_atom_site_label_1
_geom_angle_atom_site_label_2
_geom_angle_atom_site_label_3
_geom_angle
N4 C1 C2 123.80(13)
N4 C1 H1 118.1
C2 C1 H1 118.1
C3 C2 C1 118.35(14)
C3 C2 H2 120.8
C1 C2 H2 120.8
C2 C3 C4 118.97(14)
C2 C3 H3 120.5
C4 C3 H3 120.5
C5 C4 C3 118.55(13)
C5 C4 H4 120.7
C3 C4 H4 120.7
N4 C5 C4 123.00(13)
N4 C5 C6 112.85(11)
C4 C5 C6 124.09(12)
N1 C6 C5 114.38(11)
N1 C6 H6A 108.7
C5 C6 H6A 108.7
N1 C6 H6B 108.7
C5 C6 H6B 108.7
H6A C6 H6B 107.6
N1 C7 C8 105.23(11)
N1 C7 H7 127.4
C8 C7 H7 127.4
C7 C8 N3 107.98(11)
C7 C8 C9 130.58(12)
N3 C8 C9 121.43(11)
C10 C9 C22 120.63(11)
C10 C9 C8 119.41(11)
C22 C9 C8 119.91(11)
C9 C10 C11 122.38(11)
C9 C10 C15 119.36(11)
C11 C10 C15 118.26(11)
C12 C11 C10 121.10(12)
C12 C11 H11 119.5
C10 C11 H11 119.5
C11 C12 C13 120.70(13)
C11 C12 H12 119.7
C13 C12 H12 119.7
C14 C13 C12 120.04(12)
C14 C13 H13 120.0
C12 C13 H13 120.0
C13 C14 C15 121.36(12)
C13 C14 H14 119.3
C15 C14 H14 119.3
C16 C15 C14 122.02(12)
C16 C15 C10 119.44(11)
C14 C15 C10 118.54(12)
C17 C16 C15 121.66(12)
C17 C16 H16 119.2
C15 C16 H16 119.2
C16 C17 C18 121.56(12)
C16 C17 C22 119.55(12)
C18 C17 C22 118.88(12)
C19 C18 C17 121.10(13)
C19 C18 H18 119.4
C17 C18 H18 119.4
C18 C19 C20 120.18(13)
C18 C19 H19 119.9
C20 C19 H19 119.9
C21 C20 C19 120.66(13)
C21 C20 H20 119.7
C19 C20 H20 119.7
C20 C21 C22 121.19(13)
C20 C21 H21 119.4
C22 C21 H21 119.4
C9 C22 C21 122.80(12)
C9 C22 C17 119.25(11)
C21 C22 C17 117.94(12)
C7 N1 N2 110.85(10)
C7 N1 C6 128.44(11)
N2 N1 C6 120.71(11)
N3 N2 N1 107.05(10)
N2 N3 C8 108.89(11)
C1 N4 C5 117.32(12)

loop_
_geom_bond_atom_site_label_1
_geom_bond_atom_site_label_2
_geom_bond_distance
C1 N4 1.3339(19)
C1 C2 1.382(2)
C1 H1 0.9500
C2 C3 1.381(2)
C2 H2 0.9500
C3 C4 1.389(2)
C3 H3 0.9500
C4 C5 1.3847(18)
C4 H4 0.9500
C5 N4 1.3437(16)
C5 C6 1.5097(19)
C6 N1 1.4581(16)
C6 H6A 0.9900
C6 H6B 0.9900
C7 N1 1.3455(16)
C7 C8 1.3651(18)
C7 H7 0.9500
C8 N3 1.3678(16)
C8 C9 1.4829(17)
C9 C10 1.4063(17)
C9 C22 1.4108(18)
C10 C11 1.4270(18)
C10 C15 1.4394(17)
C11 C12 1.3592(18)
C11 H11 0.9500
C12 C13 1.4242(19)
C12 H12 0.9500
C13 C14 1.3566(19)
C13 H13 0.9500
C14 C15 1.4275(18)
C14 H14 0.9500
C15 C16 1.3929(18)
C16 C17 1.3901(18)
C16 H16 0.9500
C17 C18 1.4280(18)
C17 C22 1.4382(18)
C18 C19 1.3551(19)
C18 H18 0.9500
C19 C20 1.421(2)
C19 H19 0.9500
C20 C21 1.3611(19)
C20 H20 0.9500
C21 C22 1.4264(18)
C21 H21 0.9500
N1 N2 1.3459(15)
N2 N3 1.3164(15)

loop_
_geom_torsion_atom_site_label_1
_geom_torsion_atom_site_label_2
_geom_torsion_atom_site_label_3
_geom_torsion_atom_site_label_4
_geom_torsion
N4 C1 C2 C3 0.2(2)
C1 C2 C3 C4 0.1(2)
C2 C3 C4 C5 0.0(2)
C3 C4 C5 N4 -0.5(2)
C3 C4 C5 C6 176.38(12)
N4 C5 C6 N1 -160.80(11)
C4 C5 C6 N1 22.06(19)
N1 C7 C8 N3 0.27(14)
N1 C7 C8 C9 -178.73(12)
C7 C8 C9 C10 -109.43(16)
N3 C8 C9 C10 71.69(16)
C7 C8 C9 C22 73.00(18)
N3 C8 C9 C22 -105.89(14)
C22 C9 C10 C11 -176.13(11)
C8 C9 C10 C11 6.31(18)
C22 C9 C10 C15 2.87(18)
C8 C9 C10 C15 -174.68(11)
C9 C10 C11 C12 179.53(12)
C15 C10 C11 C12 0.52(18)
C10 C11 C12 C13 -0.4(2)
C11 C12 C13 C14 0.3(2)
C12 C13 C14 C15 -0.3(2)
C13 C14 C15 C16 -179.22(12)
C13 C14 C15 C10 0.46(19)
C9 C10 C15 C16 0.10(18)
C11 C10 C15 C16 179.14(11)
C9 C10 C15 C14 -179.59(11)
C11 C10 C15 C14 -0.55(18)
C14 C15 C16 C17 177.24(12)
C10 C15 C16 C17 -2.44(19)
C15 C16 C17 C18 -178.51(12)
C15 C16 C17 C22 1.79(19)
C16 C17 C18 C19 178.39(12)
C22 C17 C18 C19 -1.90(19)
C17 C18 C19 C20 0.9(2)
C18 C19 C20 C21 0.7(2)
C19 C20 C21 C22 -1.2(2)
C10 C9 C22 C21 176.66(12)
C8 C9 C22 C21 -5.80(19)
C10 C9 C22 C17 -3.52(18)
C8 C9 C22 C17 174.03(11)
C20 C21 C22 C9 -179.96(12)
C20 C21 C22 C17 0.21(19)
C16 C17 C22 C9 1.20(18)
C18 C17 C22 C9 -178.51(11)
C16 C17 C22 C21 -178.96(12)
C18 C17 C22 C21 1.32(18)
C8 C7 N1 N2 -0.32(15)
C8 C7 N1 C6 179.63(12)
C5 C6 N1 C7 90.06(16)
C5 C6 N1 N2 -89.99(15)
C7 N1 N2 N3 0.25(15)
C6 N1 N2 N3 -179.70(11)
N1 N2 N3 C8 -0.07(15)
C7 C8 N3 N2 -0.12(15)
C9 C8 N3 N2 178.98(12)
C2 C1 N4 C5 -0.6(2)
C4 C5 N4 C1 0.79(19)
C6 C5 N4 C1 -176.39(12)

loop_
_cod_related_entry_id
_cod_related_entry_database
_cod_related_entry_code
1 ChemSpider 30661167
